data_9009251
loop_
_publ_author_name
'Moore, P. B.'
'Araki, T.'

_publ_section_title
;
 Angelellite, Fe4O3(AsO4)2: a novel cubic close-packed oxide structure
;
_journal_name_full 'Neues Jahrbuch fur Mineralogie, Abhandlungen'
_journal_page_first 91
_journal_page_last 100
_journal_volume 132
_journal_year 1978
_chemical_formula_sum 'As2 Fe4 O11'
_chemical_name_mineral Angelellite
_space_group_IT_number 2
_symmetry_space_group_name_Hall '-P 1'
_symmetry_space_group_name_H-M 'P -1'
_cell_angle_alpha 106.21
_cell_angle_beta 98.35
_cell_angle_gamma 108.86
_cell_length_a 6.461
_cell_length_b 6.594
_cell_length_c 5.036
_cell_formula_units_Z 1
_cell_volume 188.303
_database_code_amcsd 0014707
_exptl_crystal_density_diffrn 4.843
_cod_original_formula_sum 'Fe4 As2 O11'
_cod_database_code 9009251

loop_
_space_group_symop_operation_xyz
x,y,z
-x,-y,-z

loop_
_atom_site_aniso_label
_atom_site_aniso_U_11
_atom_site_aniso_U_22
_atom_site_aniso_U_33
_atom_site_aniso_U_12
_atom_site_aniso_U_13
_atom_site_aniso_U_23
Fel 0.00859 0.01007 0.00820 0.00485 0.00295 0.00327
Fe2 0.00977 0.00747 0.00826 0.00367 0.00284 0.00260
As 0.00784 0.00660 0.00811 0.00352 0.00193 0.00233
O1 0.00996 0.01009 0.01208 0.00728 0.00386 0.00634
O2 0.00675 0.01141 0.01045 0.00392 0.00198 0.00371
O3 0.01399 0.00877 0.01318 0.00455 0.00708 0.00580
O4 0.01244 0.00823 0.00802 0.00514 0.00303 0.00143
O5 0.00917 0.01643 0.01535 0.00507 0.00539 0.00509
O6 0.01005 0.00697 0.00800 0.00304 0.00045 0.00195

loop_
_atom_site_label
_atom_site_fract_x
_atom_site_fract_y
_atom_site_fract_z
Fel 0.75550 0.02880 0.09740
Fe2 0.37420 0.74830 0.34530
As 0.81657 0.60782 0.33668
O1 0.65690 0.73620 0.21090
O2 0.09110 0.78980 0.46330
O3 0.72500 0.54290 0.60650
O4 0.79390 0.37050 0.07440
O5 0.00000 0.00000 0.00000
O6 0.47070 0.04540 0.26200

loop_
_cod_related_entry_id
_cod_related_entry_database
_cod_related_entry_code
1 AMCSD 0014707
